data_7206054
loop_
_publ_author_name
'Zhu, Lingyan'
'Agarwal, Arun'
'Lai, Jinfeng'
'Al-Kaysi, Rabih O.'
'Tham, Fook S.'
'Ghaddar, Tarek'
'Mueller, Leonard'
'Bardeen, Christopher J.'

_publ_section_title
;
 Solid-state photochemical and photomechanical properties of molecular
 crystal nanorods composed of anthracene ester derivatives
;
_journal_issue 17
_journal_name_full 'Journal of Materials Chemistry'
_journal_page_first 6258
_journal_paper_doi 10.1039/c1jm10228a
_journal_volume 21
_journal_year 2011
_chemical_formula_sum 'C20 H20 O2'
_chemical_formula_weight 292.36
_chemical_name_systematic
;
?
;
_space_group_IT_number 2
_symmetry_cell_setting triclinic
_symmetry_space_group_name_Hall '-P 1'
_symmetry_space_group_name_H-M 'P -1'
_atom_sites_solution_hydrogens geom
_atom_sites_solution_primary direct
_atom_sites_solution_secondary difmap
_audit_creation_method SHELXL-97
_cell_angle_alpha 113.3094(12)
_cell_angle_beta 101.2927(12)
_cell_angle_gamma 93.6011(13)
_cell_formula_units_Z 2
_cell_length_a 8.6243(7)
_cell_length_b 9.3234(8)
_cell_length_c 10.7823(9)
_cell_measurement_reflns_used 4852
_cell_measurement_temperature 100(2)
_cell_measurement_theta_max 31.06
_cell_measurement_theta_min 2.41
_cell_volume 771.27(11)
_computing_cell_refinement 'Bruker SAINT'
_computing_data_collection 'Bruker APEX2'
_computing_data_reduction 'Bruker SAINT'
_computing_molecular_graphics 'Bruker SHELXTL'
_computing_publication_material 'Bruker SHELXTL'
_computing_structure_refinement 'SHELXL-97 (Sheldrick, 2008)'
_computing_structure_solution 'SHELXS-97 (Sheldrick, 2008)'
_diffrn_ambient_temperature 100(2)
_diffrn_measured_fraction_theta_full 0.997
_diffrn_measured_fraction_theta_max 0.997
_diffrn_measurement_device_type 'Bruker APEX-II CCD'
_diffrn_measurement_method '\f and \w scans'
_diffrn_radiation_monochromator graphite
_diffrn_radiation_source 'Normal-focus sealed tube'
_diffrn_radiation_type MoK\a
_diffrn_radiation_wavelength 0.71073
_diffrn_reflns_av_R_equivalents 0.0279
_diffrn_reflns_av_sigmaI/netI 0.0255
_diffrn_reflns_limit_h_max 11
_diffrn_reflns_limit_h_min -11
_diffrn_reflns_limit_k_max 12
_diffrn_reflns_limit_k_min -12
_diffrn_reflns_limit_l_max 14
_diffrn_reflns_limit_l_min -14
_diffrn_reflns_number 16933
_diffrn_reflns_theta_full 29.57
_diffrn_reflns_theta_max 29.57
_diffrn_reflns_theta_min 2.12
_exptl_absorpt_coefficient_mu 0.080
_exptl_absorpt_correction_T_max 0.9907
_exptl_absorpt_correction_T_min 0.9820
_exptl_absorpt_correction_type multi-scan
_exptl_absorpt_process_details 'Bruker SADABS'
_exptl_crystal_colour 'light yellow'
_exptl_crystal_density_diffrn 1.259
_exptl_crystal_density_meas ?
_exptl_crystal_density_method 'not measured'
_exptl_crystal_description 'prism frag'
_exptl_crystal_F_000 312
_exptl_crystal_size_max 0.23
_exptl_crystal_size_mid 0.22
_exptl_crystal_size_min 0.12
_refine_diff_density_max 0.411
_refine_diff_density_min -0.219
_refine_diff_density_rms 0.048
_refine_ls_extinction_method none
_refine_ls_goodness_of_fit_ref 1.010
_refine_ls_hydrogen_treatment constr
_refine_ls_matrix_type full
_refine_ls_number_parameters 229
_refine_ls_number_reflns 4295
_refine_ls_number_restraints 9
_refine_ls_restrained_S_all 1.010
_refine_ls_R_factor_all 0.0641
_refine_ls_R_factor_gt 0.0432
_refine_ls_shift/su_max 0.000
_refine_ls_shift/su_mean 0.000
_refine_ls_structure_factor_coef Fsqd
_refine_ls_weighting_details 'calc w=1/[\s^2^(Fo^2^)+(0.0617P)^2^+0.2770P] where P=(Fo^2^+2Fc^2^)/3'
_refine_ls_weighting_scheme calc
_refine_ls_wR_factor_gt 0.1116
_refine_ls_wR_factor_ref 0.1276
_reflns_number_gt 3205
_reflns_number_total 4295
_reflns_threshold_expression >2sigma(I)
_cod_data_source_file c1jm10228a.txt
_cod_data_source_block cb26_0m
_cod_depositor_comments
;
The following automatic conversions were performed:
'_symmetry_cell_setting' value 'Triclinic' changed to 'triclinic'
according to '/home/saulius/struct/CIF-dictionaries/cif_core.dic'
dictionary named 'cif_core.dic' version 2.4.1 from 2010-06-29.

Automatic conversion script
Id: cif_fix_enum 1555 2011-01-17 13:19:09Z saulius 

The following automatic conversions were performed:

'_exptl_crystal_density_meas' value 'not measured' was changed to '?'
- the value is perceived as not measured.

Automatic conversion script
Id: cif_fix_values 3008 2015-01-20 13:52:24Z robertas 
;
_cod_original_sg_symbol_H-M P-1
_cod_database_code 7206054

loop_
_symmetry_equiv_pos_as_xyz
'x, y, z'
'-x, -y, -z'

loop_
_atom_site_label
_atom_site_type_symbol
_atom_site_fract_x
_atom_site_fract_y
_atom_site_fract_z
_atom_site_U_iso_or_equiv
_atom_site_adp_type
_atom_site_occupancy
_atom_site_symmetry_multiplicity
_atom_site_calc_flag
_atom_site_refinement_flags
_atom_site_disorder_assembly
_atom_site_disorder_group
C1 C -0.18773(14) 0.34004(14) 0.42191(12) 0.0196(2) Uani 1 1 d . . .
H1 H -0.1350 0.3908 0.3773 0.023 Uiso 1 1 calc R . .
C2 C -0.27450(15) 0.42223(15) 0.51235(13) 0.0238(3) Uani 1 1 d . . .
H2 H -0.2817 0.5294 0.5296 0.029 Uiso 1 1 calc R . .
C3 C -0.35438(15) 0.34918(16) 0.58115(13) 0.0249(3) Uani 1 1 d . . .
H3 H -0.4160 0.4072 0.6425 0.030 Uiso 1 1 calc R . .
C4 C -0.34275(14) 0.19694(15) 0.55926(13) 0.0225(3) Uani 1 1 d . . .
H4 H -0.3947 0.1501 0.6071 0.027 Uiso 1 1 calc R . .
C4A C -0.25353(13) 0.10596(14) 0.46531(12) 0.0182(2) Uani 1 1 d . . .
C5 C -0.15061(15) -0.30396(15) 0.32021(13) 0.0234(3) Uani 1 1 d . . .
H5 H -0.2047 -0.3519 0.3662 0.028 Uiso 1 1 calc R . .
C6 C -0.06912(16) -0.39123(15) 0.22823(14) 0.0254(3) Uani 1 1 d . . .
H6 H -0.0679 -0.4996 0.2093 0.031 Uiso 1 1 calc R . .
C7 C 0.01424(15) -0.32038(14) 0.16031(13) 0.0232(3) Uani 1 1 d . . .
H7 H 0.0728 -0.3817 0.0976 0.028 Uiso 1 1 calc R . .
C8 C 0.01154(14) -0.16592(14) 0.18361(12) 0.0193(2) Uani 1 1 d . . .
H8 H 0.0674 -0.1213 0.1364 0.023 Uiso 1 1 calc R . .
C8A C -0.07446(13) -0.06994(13) 0.27848(11) 0.0166(2) Uani 1 1 d . . .
C9 C -0.08666(13) 0.08817(13) 0.30191(11) 0.0159(2) Uani 1 1 d . . .
C9A C -0.17535(13) 0.17816(13) 0.39358(12) 0.0168(2) Uani 1 1 d . . .
C10 C -0.24143(14) -0.05083(14) 0.44191(12) 0.0197(2) Uani 1 1 d . . .
H10 H -0.2925 -0.0973 0.4905 0.024 Uiso 1 1 calc R . .
C10A C -0.15635(13) -0.14113(14) 0.34905(12) 0.0183(2) Uani 1 1 d . . .
C11 C -0.01246(13) 0.15853(13) 0.22021(12) 0.0167(2) Uani 1 1 d . . .
O1 O -0.08698(10) 0.19716(11) 0.13439(9) 0.0244(2) Uani 1 1 d . . .
O2 O 0.14785(9) 0.17131(10) 0.25137(9) 0.01982(19) Uani 1 1 d . . .
C12 C 0.22834(14) 0.22187(16) 0.16492(13) 0.0231(3) Uani 1 1 d . A .
H12A H 0.2272 0.3360 0.1899 0.028 Uiso 1 1 calc R . .
H12B H 0.1733 0.1622 0.0655 0.028 Uiso 1 1 calc R . .
C13 C 0.39838(15) 0.18991(19) 0.19072(15) 0.0288(3) Uani 1 1 d D . .
H13A H 0.3983 0.0743 0.1495 0.035 Uiso 0.766(4) 1 calc PR A 1
H13B H 0.4438 0.2306 0.2922 0.035 Uiso 0.766(4) 1 calc PR A 1
H13C H 0.3990 0.0924 0.2067 0.035 Uiso 0.234(4) 1 d PR A 2
H13D H 0.4627 0.2782 0.2765 0.035 Uiso 0.234(4) 1 d PR A 2
C14 C 0.50582(19) 0.2681(3) 0.1279(2) 0.0271(5) Uani 0.766(4) 1 d PD A 1
H14A H 0.5207 0.3842 0.1811 0.033 Uiso 0.766(4) 1 calc PR A 1
H14B H 0.6124 0.2347 0.1401 0.033 Uiso 0.766(4) 1 calc PR A 1
C15 C 0.4411(2) 0.2289(3) -0.02567(19) 0.0252(5) Uani 0.766(4) 1 d PD A 1
H15A H 0.3449 0.2793 -0.0375 0.030 Uiso 0.766(4) 1 calc PR A 1
H15B H 0.4096 0.1131 -0.0786 0.030 Uiso 0.766(4) 1 calc PR A 1
C16 C 0.5697(8) 0.2887(8) -0.0825(5) 0.0391(16) Uani 0.766(4) 1 d PDU A 1
H16A H 0.5238 0.2719 -0.1787 0.059 Uiso 0.766(4) 1 calc PR A 1
H16B H 0.6601 0.2305 -0.0798 0.059 Uiso 0.766(4) 1 calc PR A 1
H16C H 0.6069 0.4018 -0.0252 0.059 Uiso 0.766(4) 1 calc PR A 1
C14D C 0.4768(7) 0.1696(8) 0.0716(6) 0.0246(15) Uani 0.234(4) 1 d PD A 2
H14C H 0.5864 0.1457 0.0938 0.030 Uiso 0.234(4) 1 calc PR A 2
H14D H 0.4147 0.0797 -0.0141 0.030 Uiso 0.234(4) 1 calc PR A 2
C15D C 0.4842(7) 0.3185(8) 0.0475(7) 0.0289(16) Uani 0.234(4) 1 d PD A 2
H15C H 0.5523 0.4070 0.1310 0.035 Uiso 0.234(4) 1 calc PR A 2
H15D H 0.3754 0.3463 0.0312 0.035 Uiso 0.234(4) 1 calc PR A 2
C16D C 0.554(2) 0.2932(18) -0.0807(15) 0.029(4) Uani 0.234(4) 1 d PDU A 2
H16D H 0.5653 0.3922 -0.0921 0.044 Uiso 0.234(4) 1 calc PR A 2
H16E H 0.4825 0.2110 -0.1644 0.044 Uiso 0.234(4) 1 calc PR A 2
H16F H 0.6598 0.2603 -0.0663 0.044 Uiso 0.234(4) 1 calc PR A 2

loop_
_atom_site_aniso_label
_atom_site_aniso_U_11
_atom_site_aniso_U_22
_atom_site_aniso_U_33
_atom_site_aniso_U_23
_atom_site_aniso_U_13
_atom_site_aniso_U_12
C1 0.0179(5) 0.0227(6) 0.0199(5) 0.0098(4) 0.0060(4) 0.0044(4)
C2 0.0239(6) 0.0248(6) 0.0243(6) 0.0099(5) 0.0083(5) 0.0092(5)
C3 0.0215(6) 0.0321(7) 0.0231(6) 0.0101(5) 0.0111(5) 0.0093(5)
C4 0.0172(5) 0.0323(7) 0.0208(6) 0.0121(5) 0.0085(4) 0.0042(5)
C4A 0.0134(5) 0.0246(6) 0.0174(5) 0.0094(4) 0.0044(4) 0.0021(4)
C5 0.0233(6) 0.0229(6) 0.0263(6) 0.0138(5) 0.0042(5) 0.0008(5)
C6 0.0276(6) 0.0198(6) 0.0285(6) 0.0108(5) 0.0041(5) 0.0039(5)
C7 0.0230(6) 0.0215(6) 0.0230(6) 0.0071(5) 0.0049(5) 0.0053(5)
C8 0.0174(5) 0.0222(6) 0.0181(5) 0.0082(4) 0.0043(4) 0.0034(4)
C8A 0.0142(5) 0.0190(5) 0.0162(5) 0.0076(4) 0.0027(4) 0.0023(4)
C9 0.0127(5) 0.0195(5) 0.0162(5) 0.0084(4) 0.0031(4) 0.0018(4)
C9A 0.0128(5) 0.0213(5) 0.0175(5) 0.0091(4) 0.0039(4) 0.0031(4)
C10 0.0156(5) 0.0256(6) 0.0203(5) 0.0124(5) 0.0044(4) 0.0002(4)
C10A 0.0157(5) 0.0216(5) 0.0180(5) 0.0100(4) 0.0021(4) 0.0009(4)
C11 0.0144(5) 0.0188(5) 0.0174(5) 0.0068(4) 0.0062(4) 0.0041(4)
O1 0.0179(4) 0.0387(5) 0.0274(5) 0.0221(4) 0.0090(3) 0.0105(4)
O2 0.0133(4) 0.0289(4) 0.0204(4) 0.0132(3) 0.0052(3) 0.0020(3)
C12 0.0151(5) 0.0386(7) 0.0222(6) 0.0174(5) 0.0084(4) 0.0050(5)
C13 0.0156(6) 0.0491(8) 0.0313(7) 0.0243(6) 0.0089(5) 0.0088(5)
C14 0.0132(7) 0.0469(14) 0.0254(9) 0.0181(9) 0.0073(6) 0.0052(8)
C15 0.0158(8) 0.0383(11) 0.0213(9) 0.0104(9) 0.0077(7) 0.0052(7)
C16 0.024(2) 0.075(3) 0.036(2) 0.034(2) 0.0203(17) 0.0136(17)
C14D 0.016(2) 0.031(4) 0.027(3) 0.008(3) 0.011(2) 0.009(2)
C15D 0.021(3) 0.047(4) 0.026(3) 0.019(3) 0.012(2) 0.010(3)
C16D 0.015(5) 0.024(5) 0.043(8) 0.008(5) 0.008(4) 0.005(4)

loop_
_atom_type_symbol
_atom_type_description
_atom_type_scat_dispersion_real
_atom_type_scat_dispersion_imag
_atom_type_scat_source
C C 0.0033 0.0016 'International Tables Vol C Tables 4.2.6.8 and 6.1.1.4'
H H 0.0000 0.0000 'International Tables Vol C Tables 4.2.6.8 and 6.1.1.4'
O O 0.0106 0.0060 'International Tables Vol C Tables 4.2.6.8 and 6.1.1.4'

loop_
_geom_angle_atom_site_label_1
_geom_angle_atom_site_label_2
_geom_angle_atom_site_label_3
_geom_angle
_geom_angle_site_symmetry_1
_geom_angle_site_symmetry_3
_geom_angle_publ_flag
C2 C1 C9A 120.77(11) . . ?
C2 C1 H1 119.6 . . ?
C9A C1 H1 119.6 . . ?
C1 C2 C3 120.81(12) . . ?
C1 C2 H2 119.6 . . ?
C3 C2 H2 119.6 . . ?
C4 C3 C2 120.17(11) . . ?
C4 C3 H3 119.9 . . ?
C2 C3 H3 119.9 . . ?
C3 C4 C4A 121.06(11) . . ?
C3 C4 H4 119.5 . . ?
C4A C4 H4 119.5 . . ?
C10 C4A C4 121.40(10) . . ?
C10 C4A C9A 119.64(10) . . ?
C4 C4A C9A 118.96(11) . . ?
C6 C5 C10A 121.13(11) . . ?
C6 C5 H5 119.4 . . ?
C10A C5 H5 119.4 . . ?
C5 C6 C7 120.01(11) . . ?
C5 C6 H6 120.0 . . ?
C7 C6 H6 120.0 . . ?
C8 C7 C6 121.07(11) . . ?
C8 C7 H7 119.5 . . ?
C6 C7 H7 119.5 . . ?
C7 C8 C8A 120.81(11) . . ?
C7 C8 H8 119.6 . . ?
C8A C8 H8 119.6 . . ?
C9 C8A C8 123.09(10) . . ?
C9 C8A C10A 118.85(10) . . ?
C8 C8A C10A 118.02(10) . . ?
C8A C9 C9A 121.64(10) . . ?
C8A C9 C11 118.96(10) . . ?
C9A C9 C11 119.28(10) . . ?
C9 C9A C1 123.12(10) . . ?
C9 C9A C4A 118.66(10) . . ?
C1 C9A C4A 118.20(10) . . ?
C10A C10 C4A 121.79(10) . . ?
C10A C10 H10 119.1 . . ?
C4A C10 H10 119.1 . . ?
C10 C10A C5 121.66(11) . . ?
C10 C10A C8A 119.39(10) . . ?
C5 C10A C8A 118.94(10) . . ?
O1 C11 O2 123.46(10) . . ?
O1 C11 C9 124.45(10) . . ?
O2 C11 C9 112.08(9) . . ?
C11 O2 C12 115.50(9) . . ?
O2 C12 C13 107.31(10) . . ?
O2 C12 H12A 110.3 . . ?
C13 C12 H12A 110.3 . . ?
O2 C12 H12B 110.3 . . ?
C13 C12 H12B 110.3 . . ?
H12A C12 H12B 108.5 . . ?
C12 C13 C14D 113.7(2) . . ?
C12 C13 C14 112.30(12) . . ?
C14D C13 C14 32.7(2) . . ?
C12 C13 H13A 109.1 . . ?
C14D C13 H13A 78.6 . . ?
C14 C13 H13A 109.1 . . ?
C12 C13 H13B 109.1 . . ?
C14D C13 H13B 131.5 . . ?
C14 C13 H13B 109.1 . . ?
H13A C13 H13B 107.9 . . ?
C12 C13 H13C 108.8 . . ?
C14D C13 H13C 108.5 . . ?
C14 C13 H13C 133.0 . . ?
H13A C13 H13C 33.4 . . ?
H13B C13 H13C 76.9 . . ?
C12 C13 H13D 108.8 . . ?
C14D C13 H13D 109.1 . . ?
C14 C13 H13D 79.7 . . ?
H13A C13 H13D 133.4 . . ?
H13B C13 H13D 32.9 . . ?
H13C C13 H13D 107.7 . . ?
C15 C14 C13 114.82(15) . . ?
C15 C14 H14A 108.6 . . ?
C13 C14 H14A 108.6 . . ?
C15 C14 H14B 108.6 . . ?
C13 C14 H14B 108.6 . . ?
H14A C14 H14B 107.5 . . ?
C14 C15 C16 110.1(3) . . ?
C14 C15 H15A 109.6 . . ?
C16 C15 H15A 109.6 . . ?
C14 C15 H15B 109.6 . . ?
C16 C15 H15B 109.6 . . ?
H15A C15 H15B 108.2 . . ?
C15D C14D C13 110.2(4) . . ?
C15D C14D H14C 109.6 . . ?
C13 C14D H14C 109.6 . . ?
C15D C14D H14D 109.6 . . ?
C13 C14D H14D 109.6 . . ?
H14C C14D H14D 108.1 . . ?
C14D C15D C16D 109.9(8) . . ?
C14D C15D H15C 109.7 . . ?
C16D C15D H15C 109.7 . . ?
C14D C15D H15D 109.7 . . ?
C16D C15D H15D 109.7 . . ?
H15C C15D H15D 108.2 . . ?
C15D C16D H16D 109.5 . . ?
C15D C16D H16E 109.5 . . ?
H16D C16D H16E 109.5 . . ?
C15D C16D H16F 109.5 . . ?
H16D C16D H16F 109.5 . . ?
H16E C16D H16F 109.5 . . ?

loop_
_geom_bond_atom_site_label_1
_geom_bond_atom_site_label_2
_geom_bond_distance
_geom_bond_site_symmetry_2
_geom_bond_publ_flag
C1 C2 1.3655(16) . ?
C1 C9A 1.4321(16) . ?
C1 H1 0.9500 . ?
C2 C3 1.4247(18) . ?
C2 H2 0.9500 . ?
C3 C4 1.3574(18) . ?
C3 H3 0.9500 . ?
C4 C4A 1.4301(16) . ?
C4 H4 0.9500 . ?
C4A C10 1.3961(17) . ?
C4A C9A 1.4371(15) . ?
C5 C6 1.3586(18) . ?
C5 C10A 1.4303(17) . ?
C5 H5 0.9500 . ?
C6 C7 1.4209(18) . ?
C6 H6 0.9500 . ?
C7 C8 1.3630(17) . ?
C7 H7 0.9500 . ?
C8 C8A 1.4329(16) . ?
C8 H8 0.9500 . ?
C8A C9 1.4083(15) . ?
C8A C10A 1.4387(15) . ?
C9 C9A 1.4094(15) . ?
C9 C11 1.4970(15) . ?
C10 C10A 1.3957(16) . ?
C10 H10 0.9500 . ?
C11 O1 1.2078(14) . ?
C11 O2 1.3432(13) . ?
O2 C12 1.4605(14) . ?
C12 C13 1.5091(17) . ?
C12 H12A 0.9900 . ?
C12 H12B 0.9900 . ?
C13 C14D 1.519(5) . ?
C13 C14 1.549(2) . ?
C13 H13A 0.9900 . ?
C13 H13B 0.9900 . ?
C13 H13C 0.9900 . ?
C13 H13D 0.9900 . ?
C14 C15 1.523(3) . ?
C14 H14A 0.9900 . ?
C14 H14B 0.9900 . ?
C15 C16 1.541(4) . ?
C15 H15A 0.9900 . ?
C15 H15B 0.9900 . ?
C16 H16A 0.9800 . ?
C16 H16B 0.9800 . ?
C16 H16C 0.9800 . ?
C14D C15D 1.510(7) . ?
C14D H14C 0.9900 . ?
C14D H14D 0.9900 . ?
C15D C16D 1.556(8) . ?
C15D H15C 0.9900 . ?
C15D H15D 0.9900 . ?
C16D H16D 0.9800 . ?
C16D H16E 0.9800 . ?
C16D H16F 0.9800 . ?

loop_
_geom_torsion_atom_site_label_1
_geom_torsion_atom_site_label_2
_geom_torsion_atom_site_label_3
_geom_torsion_atom_site_label_4
_geom_torsion
_geom_torsion_site_symmetry_1
_geom_torsion_site_symmetry_2
_geom_torsion_site_symmetry_3
_geom_torsion_site_symmetry_4
_geom_torsion_publ_flag
C9A C1 C2 C3 0.23(19) . . . . ?
C1 C2 C3 C4 1.15(19) . . . . ?
C2 C3 C4 C4A -1.27(19) . . . . ?
C3 C4 C4A C10 -179.79(11) . . . . ?
C3 C4 C4A C9A 0.05(18) . . . . ?
C10A C5 C6 C7 0.91(19) . . . . ?
C5 C6 C7 C8 -1.33(19) . . . . ?
C6 C7 C8 C8A 0.58(18) . . . . ?
C7 C8 C8A C9 -177.26(11) . . . . ?
C7 C8 C8A C10A 0.55(17) . . . . ?
C8 C8A C9 C9A 178.50(10) . . . . ?
C10A C8A C9 C9A 0.70(16) . . . . ?
C8 C8A C9 C11 2.58(16) . . . . ?
C10A C8A C9 C11 -175.22(10) . . . . ?
C8A C9 C9A C1 178.75(10) . . . . ?
C11 C9 C9A C1 -5.35(16) . . . . ?
C8A C9 C9A C4A 0.58(16) . . . . ?
C11 C9 C9A C4A 176.49(10) . . . . ?
C2 C1 C9A C9 -179.60(11) . . . . ?
C2 C1 C9A C4A -1.42(17) . . . . ?
C10 C4A C9A C9 -0.61(16) . . . . ?
C4 C4A C9A C9 179.54(10) . . . . ?
C10 C4A C9A C1 -178.87(10) . . . . ?
C4 C4A C9A C1 1.28(16) . . . . ?
C4 C4A C10 C10A 179.16(11) . . . . ?
C9A C4A C10 C10A -0.68(17) . . . . ?
C4A C10 C10A C5 -176.92(11) . . . . ?
C4A C10 C10A C8A 1.98(17) . . . . ?
C6 C5 C10A C10 179.13(12) . . . . ?
C6 C5 C10A C8A 0.22(18) . . . . ?
C9 C8A C10A C10 -1.97(16) . . . . ?
C8 C8A C10A C10 -179.88(10) . . . . ?
C9 C8A C10A C5 176.96(10) . . . . ?
C8 C8A C10A C5 -0.95(16) . . . . ?
C8A C9 C11 O1 112.88(13) . . . . ?
C9A C9 C11 O1 -63.13(16) . . . . ?
C8A C9 C11 O2 -65.91(13) . . . . ?
C9A C9 C11 O2 118.07(11) . . . . ?
O1 C11 O2 C12 -5.56(16) . . . . ?
C9 C11 O2 C12 173.25(10) . . . . ?
C11 O2 C12 C13 -166.07(10) . . . . ?
O2 C12 C13 C14D 155.8(3) . . . . ?
O2 C12 C13 C14 -168.69(13) . . . . ?
C12 C13 C14 C15 -53.0(2) . . . . ?
C14D C13 C14 C15 46.6(4) . . . . ?
C13 C14 C15 C16 -170.3(3) . . . . ?
C12 C13 C14D C15D 61.0(5) . . . . ?
C14 C13 C14D C15D -33.7(4) . . . . ?
C13 C14D C15D C16D -176.3(9) . . . . ?
